data_2020199
loop_
_publ_author_name
'Mootz, D.'
'Oellers, E.J.'
'Wiebcke, M.'

_publ_section_title
;
 Structures of (I) hexafluoroaluminic acid hexahydrate and (II)
 pentafluoroaluminic acid pentahydrate
;
_journal_name_full 'Acta Crystallographica C (39,1983-)'
_journal_page_first 1334
_journal_page_last 1337
_journal_volume 44
_journal_year 1988
_chemical_formula_sum 'Al F6 H15 O6'
_chemical_name_systematic 'H3 Al F6 (H2 O)6'
_space_group_IT_number 167
_symmetry_space_group_name_Hall '-R 3 2"c'
_symmetry_space_group_name_H-M 'R -3 c :H'
_cell_angle_alpha 90
_cell_angle_beta 90
_cell_angle_gamma 120
_cell_formula_units_Z 6
_cell_length_a 9.861
_cell_length_b 9.861
_cell_length_c 17.497
_cell_volume 1473.453
_citation_journal_id_ASTM ACSCEE
_cod_data_source_file Mootz_ACSCEE_1988_1647.cif
_cod_data_source_block H15Al1F6O6
_cod_original_formula_sum 'H15 Al1 F6 O6'
_cod_database_code 2020199

loop_
_symmetry_equiv_pos_as_xyz
x,y,z
-y,x-y,z
-x+y,-x,z
y,x,-z+1/2
-x,-x+y,-z+1/2
x-y,-y,-z+1/2
-x,-y,-z
y,-x+y,-z
x-y,x,-z
-y,-x,z-1/2
x,x-y,z-1/2
-x+y,y,z-1/2
x+2/3,y+1/3,z+1/3
-y+2/3,x-y+1/3,z+1/3
-x+y+2/3,-x+1/3,z+1/3
y+2/3,x+1/3,-z+5/6
-x+2/3,-x+y+1/3,-z+5/6
x-y+2/3,-y+1/3,-z+5/6
-x+2/3,-y+1/3,-z+1/3
y+2/3,-x+y+1/3,-z+1/3
x-y+2/3,x+1/3,-z+1/3
-y+2/3,-x+1/3,z-1/6
x+2/3,x-y+1/3,z-1/6
-x+y+2/3,y+1/3,z-1/6
x+1/3,y+2/3,z+2/3
-y+1/3,x-y+2/3,z+2/3
-x+y+1/3,-x+2/3,z+2/3
y+1/3,x+2/3,-z+7/6
-x+1/3,-x+y+2/3,-z+7/6
x-y+1/3,-y+2/3,-z+7/6
-x+1/3,-y+2/3,-z+2/3
y+1/3,-x+y+2/3,-z+2/3
x-y+1/3,x+2/3,-z+2/3
-y+1/3,-x+2/3,z+1/6
x+1/3,x-y+2/3,z+1/6
-x+y+1/3,y+2/3,z+1/6

loop_
_atom_site_label
_atom_site_type_symbol
_atom_site_fract_x
_atom_site_fract_y
_atom_site_fract_z
_atom_site_occupancy
_atom_site_U_iso_or_equiv
H2 H+1 -0.2792 0.1873 -0.0173 1 0.0
F1 F-1 -0.02566 0.13628 0.05901 1 0.0
H3 H+1 -0.3055 0.1873 0.0675 0.5 0.0
Al1 Al+3 0 0 0 1 0.0
O1 O-2 -0.24455 0.20262 0.02865 1 0.0
H1 H+1 -0.1799 0.1726 0.0349 1 0.0
